data_4502687
loop_
_publ_author_name
'Keene, Tony D.'
'Zimmermann, Iwan'
'Neels, Antonia'
'Sereda, Olha'
'Hauser, J\"urg'
'Liu, Shi-Xia'
'Decurtins, Silvio'

_publ_section_title
;
 Crystal Engineering of a Series of Arylammonium Copper(II) Malonates
;
_journal_issue 4
_journal_name_full 'Crystal Growth &amp; Design'
_journal_page_first 1854
_journal_paper_doi 10.1021/cg9015349
_journal_volume 10
_journal_year 2010
_chemical_absolute_configuration rmad
_chemical_formula_moiety 'C6 H8 Cu O10, 2(C8 H12 N)'
_chemical_formula_sum 'C22 H32 Cu N2 O10'
_chemical_formula_weight 548.05
_chemical_melting_point ?
_chemical_name_common
; 
 [S-mbnlH]2[Cu(II)(mal)2(H2O)2] 
;
_chemical_name_systematic
; 
 [S-mbnlH]2[Cu(II)(mal)2(H2O)2] 
;
_space_group_IT_number 4
_symmetry_cell_setting monoclinic
_symmetry_Int_Tables_number 4
_symmetry_space_group_name_Hall 'P 2yb'
_symmetry_space_group_name_H-M 'P 1 21 1'
_atom_sites_solution_hydrogens geom
_atom_sites_solution_primary direct
_atom_sites_solution_secondary difmap
_audit_creation_method SHELXL-97
_cell_angle_alpha 90.00
_cell_angle_beta 93.202(19)
_cell_angle_gamma 90.00
_cell_formula_units_Z 2
_cell_length_a 11.767(3)
_cell_length_b 8.4377(13)
_cell_length_c 12.631(3)
_cell_measurement_reflns_used 4299
_cell_measurement_temperature 173(2)
_cell_measurement_theta_max 25.85
_cell_measurement_theta_min 1.62
_cell_volume 1252.1(5)
_computing_cell_refinement 'X-Area V1.35 (Stoe & Cie, 2006)'
_computing_data_collection 'X-Area V1.35 (Stoe & Cie, 2006)'
_computing_data_reduction 'X-RED32 V1.31 (Stoe & Cie, 2006)'
_computing_molecular_graphics 'PLATON  (Spek, 2009)'
_computing_publication_material 'SHELXL-97 (Sheldrick, 1997)'
_computing_structure_refinement 'SHELXL-97 (Sheldrick, 1997)'
_computing_structure_solution 'SIR92 (Altomare, 1994)'
_diffrn_ambient_temperature 173(2)
_diffrn_measured_fraction_theta_full 0.998
_diffrn_measured_fraction_theta_max 0.998
_diffrn_measurement_device_type 'STOE IPDS-2'
_diffrn_measurement_method 'phi + omega scans'
_diffrn_radiation_monochromator graphite
_diffrn_radiation_source 'fine-focus sealed tube'
_diffrn_radiation_type MoK\a
_diffrn_radiation_wavelength 0.71073
_diffrn_reflns_av_R_equivalents 0.1326
_diffrn_reflns_av_sigmaI/netI 0.1395
_diffrn_reflns_limit_h_max 12
_diffrn_reflns_limit_h_min -12
_diffrn_reflns_limit_k_max 8
_diffrn_reflns_limit_k_min -9
_diffrn_reflns_limit_l_max 13
_diffrn_reflns_limit_l_min -13
_diffrn_reflns_number 7842
_diffrn_reflns_theta_full 22.50
_diffrn_reflns_theta_max 22.50
_diffrn_reflns_theta_min 1.73
_diffrn_standards_decay_% 0
_diffrn_standards_number 0
_exptl_absorpt_coefficient_mu 0.929
_exptl_absorpt_correction_T_max 0.8640
_exptl_absorpt_correction_T_min 0.6040
_exptl_absorpt_correction_type multi-scan
_exptl_absorpt_process_details 'MULscanABS in PLATON; Spek, 2003'
_exptl_crystal_colour blue
_exptl_crystal_density_diffrn 1.454
_exptl_crystal_density_meas ?
_exptl_crystal_density_method 'not measured'
_exptl_crystal_description plate
_exptl_crystal_F_000 574
_exptl_crystal_size_max 0.32
_exptl_crystal_size_mid 0.19
_exptl_crystal_size_min 0.15
_refine_diff_density_max 0.451
_refine_diff_density_min -0.889
_refine_diff_density_rms 0.101
_refine_ls_abs_structure_details 'Flack H D (1983), Acta Cryst. A39, 876-881'
_refine_ls_abs_structure_Flack 0.11(6)
_refine_ls_extinction_method none
_refine_ls_goodness_of_fit_ref 0.861
_refine_ls_hydrogen_treatment constr
_refine_ls_matrix_type full
_refine_ls_number_parameters 150
_refine_ls_number_reflns 2877
_refine_ls_number_restraints 7
_refine_ls_restrained_S_all 0.860
_refine_ls_R_factor_all 0.1035
_refine_ls_R_factor_gt 0.0663
_refine_ls_shift/su_max <0.001
_refine_ls_shift/su_mean <0.001
_refine_ls_structure_factor_coef Fsqd
_refine_ls_weighting_details 'calc w=1/[\s^2^(Fo^2^)+(0.0900P)^2^] where P=(Fo^2^+2Fc^2^)/3'
_refine_ls_weighting_scheme calc
_refine_ls_wR_factor_gt 0.1614
_refine_ls_wR_factor_ref 0.1726
_reflns_number_gt 1696
_reflns_number_total 2877
_reflns_threshold_expression I>2\s(I)
_cod_data_source_file cg9015349_si_003.cif
_cod_data_source_block S-mbnl
_cod_depositor_comments
;
The following automatic conversions were performed:

'_chemical_melting_point' value 'n/a' was changed to '?' - the value
is undefined or not given.

'_symmetry_cell_setting' value
'Monoclinic' changed to 'monoclinic' according to
/home/saulius/struct/CIF-dictionaries/cif_core.dic dictionary named
'cif_core.dic' version 2.4.2 from 2011-04-26.

Automatic conversion script
Id: cif_fix_values 1715 2011-07-08 13:25:40Z adriana 

The following automatic conversions were performed:

'_exptl_crystal_density_meas' value 'none' was changed to '?' - the
value is perceived as not measured.

Automatic conversion script
Id: cif_fix_values 3008 2015-01-20 13:52:24Z robertas 
;
_cod_original_sg_symbol_H-M 'P 21'
_cod_database_code 4502687

loop_
_symmetry_equiv_pos_site_id
_symmetry_equiv_pos_as_xyz
1 x,y,z
2 -x,1/2+y,-z

loop_
_atom_site_aniso_label
_atom_site_aniso_U_11
_atom_site_aniso_U_22
_atom_site_aniso_U_33
_atom_site_aniso_U_23
_atom_site_aniso_U_13
_atom_site_aniso_U_12
Cu1 0.0428(6) 0.0102(4) 0.0677(7) 0.0001(5) 0.0162(5) -0.0004(5)
O1 0.042(3) 0.018(2) 0.059(3) -0.003(2) 0.011(2) 0.004(2)
O3 0.042(3) 0.018(2) 0.059(3) -0.003(2) 0.011(2) 0.004(2)
O4 0.042(3) 0.018(2) 0.059(3) -0.003(2) 0.011(2) 0.004(2)
O2 0.042(3) 0.018(2) 0.059(3) -0.003(2) 0.011(2) 0.004(2)
O5 0.038(3) 0.009(2) 0.071(3) 0.003(2) 0.017(2) -0.007(2)
O7 0.038(3) 0.009(2) 0.071(3) 0.003(2) 0.017(2) -0.007(2)
O6 0.038(3) 0.009(2) 0.071(3) 0.003(2) 0.017(2) -0.007(2)
O8 0.038(3) 0.009(2) 0.071(3) 0.003(2) 0.017(2) -0.007(2)
O1w 0.048(3) 0.020(2) 0.077(3) -0.0046(17) 0.014(2) 0.0017(18)
O2w 0.048(3) 0.020(2) 0.077(3) -0.0046(17) 0.014(2) 0.0017(18)
C1 0.042(3) 0.018(2) 0.059(3) -0.003(2) 0.011(2) 0.004(2)
C2 0.042(3) 0.018(2) 0.059(3) -0.003(2) 0.011(2) 0.004(2)
C3 0.042(3) 0.018(2) 0.059(3) -0.003(2) 0.011(2) 0.004(2)
C4 0.038(3) 0.009(2) 0.071(3) 0.003(2) 0.017(2) -0.007(2)
C5 0.038(3) 0.009(2) 0.071(3) 0.003(2) 0.017(2) -0.007(2)
C6 0.038(3) 0.009(2) 0.071(3) 0.003(2) 0.017(2) -0.007(2)
N11 0.053(3) 0.024(2) 0.061(3) 0.0004(19) 0.005(2) -0.008(2)
C14 0.053(3) 0.024(2) 0.061(3) 0.0004(19) 0.005(2) -0.008(2)
C15 0.053(3) 0.024(2) 0.061(3) 0.0004(19) 0.005(2) -0.008(2)
C16 0.053(3) 0.024(2) 0.061(3) 0.0004(19) 0.005(2) -0.008(2)
C17 0.053(3) 0.024(2) 0.061(3) 0.0004(19) 0.005(2) -0.008(2)
C18 0.053(3) 0.024(2) 0.061(3) 0.0004(19) 0.005(2) -0.008(2)
C19 0.053(3) 0.024(2) 0.061(3) 0.0004(19) 0.005(2) -0.008(2)
C12 0.053(3) 0.024(2) 0.061(3) 0.0004(19) 0.005(2) -0.008(2)
C13 0.053(3) 0.024(2) 0.061(3) 0.0004(19) 0.005(2) -0.008(2)
N21 0.056(4) 0.013(3) 0.069(4) -0.002(3) 0.014(3) 0.005(3)
C24 0.073(4) 0.030(3) 0.069(4) -0.004(3) 0.009(3) 0.004(3)
C25 0.073(4) 0.030(3) 0.069(4) -0.004(3) 0.009(3) 0.004(3)
C26 0.073(4) 0.030(3) 0.069(4) -0.004(3) 0.009(3) 0.004(3)
C27 0.073(4) 0.030(3) 0.069(4) -0.004(3) 0.009(3) 0.004(3)
C28 0.073(4) 0.030(3) 0.069(4) -0.004(3) 0.009(3) 0.004(3)
C29 0.073(4) 0.030(3) 0.069(4) -0.004(3) 0.009(3) 0.004(3)
C22 0.056(4) 0.013(3) 0.069(4) -0.002(3) 0.014(3) 0.005(3)
C23 0.056(4) 0.013(3) 0.069(4) -0.002(3) 0.014(3) 0.005(3)

loop_
_atom_site_label
_atom_site_type_symbol
_atom_site_thermal_displace_type
_atom_site_fract_x
_atom_site_fract_y
_atom_site_fract_z
_atom_site_occupancy
_atom_site_U_iso_or_equiv
_atom_site_calc_flag
_atom_site_refinement_flags
Cu1 Cu Uani 0.2520(2) 0.8470(4) 0.4982(2) 1.000 0.0397(3) . .
O1 O Uani 0.2991(8) 1.0516(10) 0.4417(8) 1.000 0.0394(16) . .
O3 O Uani 0.3651(8) 0.7334(11) 0.4189(8) 1.000 0.0394(16) . .
O4 O Uani 0.5361(8) 0.7001(12) 0.3600(8) 1.000 0.0394(16) . .
O2 O Uani 0.4190(8) 1.2167(11) 0.3716(8) 1.000 0.0394(16) . .
O5 O Uani 0.1396(8) 0.9600(10) 0.5745(8) 1.000 0.0388(16) . .
O7 O Uani 0.2049(8) 0.6433(9) 0.5515(8) 1.000 0.0388(16) . .
O6 O Uani -0.0287(8) 0.9945(11) 0.6385(8) 1.000 0.0388(16) . .
O8 O Uani 0.0844(8) 0.4778(10) 0.6228(8) 1.000 0.0388(16) . .
O1w O Uani 0.1115(9) 0.8022(11) 0.3383(8) 1.000 0.0479(16) . .
O2w O Uani 0.3843(8) 0.8860(10) 0.6507(8) 1.000 0.0479(16) . .
C1 C Uani 0.3947(13) 1.0779(17) 0.4083(12) 1.000 0.0394(16) . .
C2 C Uani 0.4911(13) 0.9554(16) 0.4122(13) 1.000 0.0394(16) . .
C3 C Uani 0.4623(13) 0.7873(16) 0.3950(13) 1.000 0.0394(16) . .
C4 C Uani 0.0449(12) 0.9078(15) 0.6013(13) 1.000 0.0388(16) . .
C5 C Uani 0.0144(13) 0.7278(16) 0.5848(13) 1.000 0.0388(16) . .
C6 C Uani 0.1086(12) 0.6107(16) 0.5865(13) 1.000 0.0388(16) . .
N11 N Uani 0.2593(10) 0.4572(15) 0.3301(10) 1.000 0.0459(16) . .
C14 C Uani 0.1718(12) 0.3326(18) 0.1691(11) 1.000 0.0459(16) . .
C15 C Uani 0.2114(13) 0.1802(16) 0.1796(12) 1.000 0.0459(16) . .
C16 C Uani 0.1462(11) 0.0520(16) 0.1476(10) 1.000 0.0459(16) . .
C17 C Uani 0.0397(11) 0.0789(13) 0.1061(10) 1.000 0.0459(16) . .
C18 C Uani -0.0064(12) 0.2332(13) 0.0945(10) 1.000 0.0459(16) . .
C19 C Uani 0.0666(12) 0.3662(19) 0.1309(10) 1.000 0.0459(16) . .
C12 C Uani 0.2431(10) 0.4765(14) 0.2153(10) 1.000 0.0459(16) . .
C13 C Uani 0.3559(9) 0.4950(12) 0.1673(8) 1.000 0.0459(16) . .
N21 N Uani 0.7673(10) 0.7389(13) 0.3297(10) 1.000 0.046(2) . .
C24 C Uani 0.6877(13) 0.860(2) 0.1684(12) 1.000 0.057(2) . .
C25 C Uani 0.5835(13) 0.8194(19) 0.1246(12) 1.000 0.057(2) . .
C26 C Uani 0.5015(14) 0.9114(14) 0.0938(11) 1.000 0.057(2) . .
C27 C Uani 0.5158(12) 1.0758(15) 0.0990(11) 1.000 0.057(2) . .
C28 C Uani 0.6216(12) 1.1337(18) 0.1364(11) 1.000 0.057(2) . .
C29 C Uani 0.7138(15) 1.0285(17) 0.1698(13) 1.000 0.057(2) . .
C22 C Uani 0.7748(11) 0.7469(12) 0.2094(10) 1.000 0.046(2) . .
C23 C Uani 0.7692(10) 0.5840(11) 0.1621(9) 1.000 0.046(2) . .
H2A H Uiso 0.54500 0.98620 0.35840 1.000 0.0470 calc R
H2B H Uiso 0.53240 0.96430 0.48240 1.000 0.0470 calc R
H5A H Uiso -0.03740 0.69710 0.64040 1.000 0.0460 calc R
H5B H Uiso -0.02910 0.71760 0.51580 1.000 0.0460 calc R
H2w H Uiso 0.08730 0.70490 0.34570 1.000 0.0720 . R
H1w H Uiso 0.05460 0.86840 0.33030 1.000 0.0720 . R
H4w H Uiso 0.43570 0.82320 0.62560 1.000 0.0720 . R
H3w H Uiso 0.39650 0.90020 0.71820 1.000 0.0720 . R
H11a H Uiso 0.28770 0.35900 0.34510 1.000 0.0550 . R
H11b H Uiso 0.19130 0.46880 0.36020 1.000 0.0550 . R
H11c H Uiso 0.30890 0.53190 0.35660 1.000 0.0550 . R
H15 H Uiso 0.28610 0.16280 0.20980 1.000 0.0550 calc R
H16 H Uiso 0.17520 -0.05280 0.15460 1.000 0.0550 calc R
H17 H Uiso -0.00600 -0.00910 0.08390 1.000 0.0550 calc R
H18 H Uiso -0.08120 0.25020 0.06440 1.000 0.0550 calc R
H19 H Uiso 0.03970 0.47240 0.12750 1.000 0.0550 calc R
H12 H Uiso 0.19810 0.57540 0.20090 1.000 0.0550 calc R
H13A H Uiso 0.40150 0.39930 0.18080 1.000 0.0690 calc R
H13B H Uiso 0.39590 0.58670 0.19900 1.000 0.0690 calc R
H13C H Uiso 0.34390 0.51120 0.09060 1.000 0.0690 calc R
H21b H Uiso 0.81340 0.81410 0.36100 1.000 0.0550 . R
H21a H Uiso 0.69410 0.75660 0.34660 1.000 0.0550 . R
H21c H Uiso 0.78980 0.64130 0.35330 1.000 0.0550 . R
H25 H Uiso 0.57000 0.70910 0.11580 1.000 0.0690 calc R
H26 H Uiso 0.43100 0.86790 0.06760 1.000 0.0690 calc R
H27 H Uiso 0.45550 1.14570 0.07770 1.000 0.0690 calc R
H28 H Uiso 0.63330 1.24500 0.14000 1.000 0.0690 calc R
H29 H Uiso 0.78720 1.06730 0.19150 1.000 0.0690 calc R
H22 H Uiso 0.85090 0.79230 0.19510 1.000 0.0550 calc R
H23a H Uiso 0.69580 0.53540 0.17570 1.000 0.0680 calc R
H23b H Uiso 0.83090 0.51900 0.19420 1.000 0.0680 calc R
H23c H Uiso 0.77720 0.59110 0.08540 1.000 0.0680 calc R

loop_
_atom_type_symbol
_atom_type_description
_atom_type_scat_dispersion_real
_atom_type_scat_dispersion_imag
_atom_type_scat_source
C C 0.0033 0.0016 'International Tables Vol C Tables 4.2.6.8 and 6.1.1.4'
H H 0.0000 0.0000 'International Tables Vol C Tables 4.2.6.8 and 6.1.1.4'
Cu Cu 0.3201 1.2651 'International Tables Vol C Tables 4.2.6.8 and 6.1.1.4'
N N 0.0061 0.0033 'International Tables Vol C Tables 4.2.6.8 and 6.1.1.4'
O O 0.0106 0.0060 'International Tables Vol C Tables 4.2.6.8 and 6.1.1.4'

loop_
_geom_angle_atom_site_label_1
_geom_angle_atom_site_label_2
_geom_angle_atom_site_label_3
_geom_angle
_geom_angle_publ_flag
O1 Cu1 O3 91.8(4) yes
O1 Cu1 O5 87.8(4) yes
O1 Cu1 O7 179.0(4) yes
O1 Cu1 O1w 91.5(4) yes
O1 Cu1 O2w 89.3(4) yes
O3 Cu1 O5 179.2(4) yes
O3 Cu1 O7 87.7(4) yes
O3 Cu1 O1w 87.2(4) yes
O3 Cu1 O2w 92.8(4) yes
O5 Cu1 O7 92.7(4) yes
O5 Cu1 O1w 92.1(4) yes
O5 Cu1 O2w 87.9(4) yes
O7 Cu1 O1w 87.6(4) yes
O7 Cu1 O2w 91.6(4) yes
O1w Cu1 O2w 179.2(3) yes
Cu1 O1 C1 124.1(9) yes
Cu1 O3 C3 125.9(9) yes
Cu1 O5 C4 127.0(8) yes
Cu1 O7 C6 126.3(8) yes
Cu1 O1w H1w 117.00 no
H2w O1w H1w 111.00 no
Cu1 O1w H2w 105.00 no
Cu1 O2w H4w 93.00 no
Cu1 O2w H3w 150.00 no
H4w O2w H3w 111.00 no
C12 N11 H11c 109.00 no
H11a N11 H11b 109.00 no
H11a N11 H11c 109.00 no
H11b N11 H11c 109.00 no
C12 N11 H11a 110.00 no
C12 N11 H11b 109.00 no
H21a N21 H21c 109.00 no
H21b N21 H21c 109.00 no
C22 N21 H21a 109.00 no
C22 N21 H21c 109.00 no
H21b N21 H21a 109.00 no
C22 N21 H21b 110.00 no
O2 C1 C2 116.3(13) yes
O1 C1 C2 123.4(13) yes
O1 C1 O2 120.3(13) yes
C1 C2 C3 118.8(13) no
O3 C3 C2 120.5(13) yes
O4 C3 C2 117.7(13) yes
O3 C3 O4 121.7(12) yes
O6 C4 C5 117.3(12) yes
O5 C4 C5 120.0(12) yes
O5 C4 O6 122.6(12) yes
C4 C5 C6 118.5(12) no
O8 C6 C5 114.7(12) yes
O7 C6 C5 122.1(12) yes
O7 C6 O8 123.2(12) yes
C3 C2 H2A 108.00 no
C1 C2 H2B 108.00 no
C3 C2 H2B 108.00 no
C1 C2 H2A 108.00 no
H2A C2 H2B 107.00 no
C4 C5 H5A 108.00 no
C4 C5 H5B 108.00 no
C6 C5 H5A 108.00 no
H5A C5 H5B 107.00 no
C6 C5 H5B 108.00 no
C15 C14 C19 122.5(14) no
C15 C14 C12 121.2(12) no
C19 C14 C12 115.9(13) no
C14 C15 C16 121.9(14) no
C15 C16 C17 118.2(12) no
C16 C17 C18 122.5(12) no
C17 C18 C19 117.1(12) no
C14 C19 C18 117.7(14) no
C14 C12 C13 113.4(10) no
N11 C12 C14 108.7(10) yes
N11 C12 C13 110.1(10) yes
C14 C15 H15 119.00 no
C16 C15 H15 119.00 no
C17 C16 H16 121.00 no
C15 C16 H16 121.00 no
C16 C17 H17 119.00 no
C18 C17 H17 119.00 no
C19 C18 H18 121.00 no
C17 C18 H18 121.00 no
C14 C19 H19 121.00 no
C18 C19 H19 121.00 no
N11 C12 H12 108.00 no
C14 C12 H12 108.00 no
C13 C12 H12 108.00 no
C12 C13 H13B 109.00 no
C12 C13 H13A 109.00 no
H13A C13 H13B 110.00 no
H13A C13 H13C 110.00 no
C12 C13 H13C 109.00 no
H13B C13 H13C 109.00 no
C29 C24 C22 119.1(13) no
C25 C24 C22 125.0(14) no
C25 C24 C29 115.9(15) no
C24 C25 C26 128.1(16) no
C25 C26 C27 120.0(15) no
C26 C27 C28 117.8(13) no
C27 C28 C29 121.6(13) no
C24 C29 C28 116.2(14) no
C24 C22 C23 116.1(11) no
N21 C22 C24 107.5(10) yes
N21 C22 C23 110.6(9) yes
C24 C25 H25 116.00 no
C26 C25 H25 116.00 no
C25 C26 H26 120.00 no
C27 C26 H26 120.00 no
C26 C27 H27 121.00 no
C28 C27 H27 121.00 no
C27 C28 H28 119.00 no
C29 C28 H28 119.00 no
C24 C29 H29 122.00 no
C28 C29 H29 122.00 no
N21 C22 H22 107.00 no
C24 C22 H22 108.00 no
C23 C22 H22 107.00 no
C22 C23 H23a 109.00 no
C22 C23 H23b 109.00 no
C22 C23 H23c 109.00 no
H23a C23 H23b 109.00 no
H23a C23 H23c 109.00 no
H23b C23 H23c 109.00 no

loop_
_geom_bond_atom_site_label_1
_geom_bond_atom_site_label_2
_geom_bond_distance
_geom_bond_publ_flag
Cu1 O1 1.960(9) yes
Cu1 O3 1.960(10) yes
Cu1 O5 1.931(10) yes
Cu1 O7 1.938(9) yes
Cu1 O1w 2.566(11) yes
Cu1 O2w 2.431(10) yes
O1 C1 1.243(18) yes
O3 C3 1.283(18) yes
O4 C3 1.239(18) yes
O2 C1 1.297(17) yes
O5 C4 1.262(17) yes
O7 C6 1.269(17) yes
O6 C4 1.246(17) yes
O8 C6 1.250(16) yes
O1w H2w 0.8800 no
O1w H1w 0.8700 no
O2w H3w 0.8600 no
O2w H4w 0.8800 no
N11 C12 1.461(18) yes
N11 H11c 0.9100 no
N11 H11b 0.9100 no
N11 H11a 0.9100 no
N21 C22 1.529(18) yes
N21 H21c 0.9100 no
N21 H21b 0.9100 no
N21 H21a 0.9100 no
C1 C2 1.53(2) no
C2 C3 1.472(19) no
C4 C5 1.572(19) no
C5 C6 1.48(2) no
C2 H2A 0.9900 no
C2 H2B 0.9900 no
C5 H5A 0.9900 no
C5 H5B 0.9900 no
C14 C12 1.570(19) no
C14 C15 1.37(2) no
C14 C19 1.33(2) no
C15 C16 1.374(19) no
C16 C17 1.350(18) no
C17 C18 1.415(16) no
C18 C19 1.471(19) no
C12 C13 1.498(16) no
C15 H15 0.9500 no
C16 H16 0.9500 no
C17 H17 0.9500 no
C18 H18 0.9500 no
C19 H19 0.9500 no
C12 H12 1.0000 no
C13 H13B 0.9800 no
C13 H13A 0.9800 no
C13 H13C 0.9800 no
C24 C25 1.36(2) no
C24 C29 1.45(2) no
C24 C22 1.47(2) no
C25 C26 1.28(2) no
C26 C27 1.398(17) no
C27 C28 1.40(2) no
C28 C29 1.45(2) no
C22 C23 1.499(14) no
C25 H25 0.9500 no
C26 H26 0.9500 no
C27 H27 0.9500 no
C28 H28 0.9500 no
C29 H29 0.9500 no
C22 H22 1.0000 no
C23 H23a 0.9800 no
C23 H23b 0.9800 no
C23 H23c 0.9800 no

loop_
_geom_contact_atom_site_label_1
_geom_contact_atom_site_label_2
_geom_contact_distance
_geom_contact_site_symmetry_2
_geom_contact_publ_flag
O1 O3 2.814(13) . no
O1 O5 2.699(14) . no
O1 O2w 3.103(14) . no
O1 C3 3.023(17) . no
O3 O1w 3.153(14) . no
O3 O1 2.814(13) . no
O3 O7 2.700(14) . no
O3 C1 2.932(17) . no
O3 O2w 3.195(14) . no
O3 N11 2.843(16) . no
O4 O2w 2.817(13) 2_646 no
O4 N21 2.788(15) . no
O4 C24 3.368(18) . no
O4 C1 3.166(18) 2_646 no
O4 C25 3.217(18) . no
O2 C3 3.246(19) 2_656 no
O2 O2w 2.748(13) 2_656 no
O2 C15 3.359(18) 1_565 no
O2 N11 2.795(15) 1_565 no
O5 O1 2.699(14) . no
O5 O2w 3.049(13) . no
O5 C6 2.975(16) . no
O5 N21 2.838(14) 2_656 no
O5 O7 2.800(12) . no
O7 C4 3.009(16) . no
O7 O1w 3.151(14) . no
O7 O2w 3.150(13) . no
O7 O5 2.800(12) . no
O7 O3 2.700(14) . no
O6 O1w 2.794(13) 2_556 no
O6 N11 2.782(15) 2_556 no
O6 C14 3.326(17) 2_556 no
O6 C19 3.162(16) 2_556 no
O6 C6 3.102(19) 2_556 no
O8 C4 3.193(19) 2_546 no
O8 C22 3.262(15) 2_646 no
O8 O1w 2.807(14) 2_546 no
O8 N21 2.711(14) 2_646 no
O1w O6 2.794(13) 2_546 no
O1w O7 3.151(14) . no
O1w C16 3.244(16) 1_565 no
O1w O8 2.807(14) 2_556 no
O1w O3 3.153(14) . no
O2w O7 3.150(13) . no
O2w C2 3.379(19) . no
O2w O5 3.049(13) . no
O2w O2 2.748(13) 2_646 no
O2w O4 2.817(13) 2_656 no
O2w O3 3.195(14) . no
O2w O1 3.103(14) . no
O1 H11a 2.8700 1_565 no
O3 H11c 1.9700 . no
O3 H4w 2.8000 . no
O3 H2B 2.8300 2_646 no
O4 H3w 2.8500 2_646 no
O4 H21a 1.9400 . no
O4 H13B 2.7200 . no
O2 H15 2.5400 1_565 no
O2 H2B 2.8200 2_656 no
O2 H4w 1.9300 2_656 no
O2 H11a 1.9700 1_565 no
O2 H13A 2.8600 1_565 no
O5 H5B 2.7500 2_556 no
O5 H21c 1.9400 2_656 no
O7 H11b 2.8300 . no
O6 H11b 1.9300 2_556 no
O6 H5B 2.8200 2_556 no
O6 H2w 1.9200 2_556 no
O8 H1w 2.0000 2_546 no
O8 H5B 2.8600 2_546 no
O8 H21b 1.8400 2_646 no
O8 H29 2.8200 2_646 no
O8 H22 2.8500 2_646 no
O1w H16 2.7600 1_565 no
O1w H12 2.8100 . no
O2w H2B 2.9000 . no
O2w H28 2.9200 2_646 no
O2w H23a 2.7400 2_656 no
N11 O2 2.795(15) 1_545 no
N11 O6 2.782(15) 2_546 no
N11 O3 2.843(16) . no
N21 O4 2.788(15) . no
N21 O5 2.838(14) 2_646 no
N21 O8 2.711(14) 2_656 no
N11 H2w 2.9200 . no
N11 H15 2.9400 . no
C1 C3 3.42(2) 2_656 no
C1 O4 3.166(18) 2_656 no
C2 O2w 3.379(19) . no
C3 O2 3.246(19) 2_646 no
C3 C1 3.42(2) 2_646 no
C4 O8 3.193(19) 2_556 no
C4 C6 3.37(2) 2_556 no
C6 O6 3.102(19) 2_546 no
C6 C4 3.37(2) 2_546 no
C14 O6 3.326(17) 2_546 no
C15 O2 3.359(18) 1_545 no
C16 O1w 3.244(16) 1_545 no
C19 O6 3.162(16) 2_546 no
C24 O4 3.368(18) . no
C25 O4 3.217(18) . no
C22 O8 3.262(15) 2_656 no
C1 H15 2.8400 1_565 no
C1 H4w 2.9200 2_656 no
C1 H11a 2.7800 1_565 no
C2 H4w 3.0200 . no
C2 H21a 3.0700 . no
C3 H13B 3.0600 . no
C3 H4w 2.9600 . no
C3 H21a 2.8400 . no
C3 H11c 2.8400 . no
C4 H5B 3.0000 2_556 no
C4 H2w 3.0400 2_556 no
C4 H21c 2.8100 2_656 no
C4 H23b 3.0400 2_656 no
C4 H11b 2.8900 2_556 no
C6 H29 3.0200 2_646 no
C6 H1w 3.0300 2_546 no
C6 H21b 2.7300 2_646 no
C15 H13A 2.9000 . no
C15 H11a 2.6900 . no
C16 H1w 3.0300 1_545 no
C19 H17 2.9600 2_555 no
C25 H21a 3.0700 . no
C25 H23a 2.7900 . no
C25 H23c 3.0500 . no
C25 H27 2.9600 2_645 no
C27 H25 3.0600 2_655 no
C27 H13C 3.0300 2_655 no
C28 H13C 3.1000 2_655 no
C28 H3w 2.9200 2_656 no
C23 H3w 2.9700 2_646 no
C23 H25 2.6100 . no
H11a O2 1.9700 1_545 no
H11a H15 2.3800 . no
H11a C1 2.7800 1_545 no
H11a O1 2.8700 1_545 no
H11a H13A 2.5500 . no
H11a C15 2.6900 . no
H11b O6 1.9300 2_546 no
H11b C4 2.8900 2_546 no
H11b H2w 2.3400 . no
H11b O7 2.8300 . no
H11c O3 1.9700 . no
H11c C3 2.8400 . no
H11c H13B 2.3300 . no
H2B O3 2.8300 2_656 no
H2B O2 2.8200 2_646 no
H2B H4w 2.4900 . no
H2B O2w 2.9000 . no
H21b O8 1.8400 2_656 no
H21b C6 2.7300 2_656 no
H21a C25 3.0700 . no
H21a C3 2.8400 . no
H21a O4 1.9400 . no
H21a C2 3.0700 . no
H21c C4 2.8100 2_646 no
H21c H23b 2.3300 . no
H21c O5 1.9400 2_646 no
H5B O8 2.8600 2_556 no
H5B O6 2.8200 2_546 no
H5B C4 3.0000 2_546 no
H5B O5 2.7500 2_546 no
H15 C1 2.8400 1_545 no
H15 O2 2.5400 1_545 no
H15 N11 2.9400 . no
H15 H11a 2.3800 . no
H15 H13A 2.4500 . no
H16 O1w 2.7600 1_545 no
H2w O6 1.9200 2_546 no
H2w H12 2.5500 . no
H2w N11 2.9200 . no
H2w C4 3.0400 2_546 no
H2w H11b 2.3400 . no
H1w O8 2.0000 2_556 no
H1w C6 3.0300 2_556 no
H1w C16 3.0300 1_565 no
H17 C19 2.9600 2_545 no
H4w C3 2.9600 . no
H4w C2 3.0200 . no
H4w O2 1.9300 2_646 no
H4w C1 2.9200 2_646 no
H4w H2B 2.4900 . no
H3w H28 2.2600 2_646 no
H3w H23a 2.1100 2_656 no
H3w C28 2.9200 2_646 no
H3w C23 2.9700 2_656 no
H3w O4 2.8500 2_656 no
H19 H12 2.2100 . no
H12 O1w 2.8100 . no
H12 H19 2.2100 . no
H12 H2w 2.5500 . no
H13A O2 2.8600 1_545 no
H13A H15 2.4500 . no
H13A H11a 2.5500 . no
H13A C15 2.9000 . no
H13B H11c 2.3300 . no
H13B C3 3.0600 . no
H13B O4 2.7200 . no
H13B H25 2.5700 . no
H13C C27 3.0300 2_645 no
H13C C28 3.1000 2_645 no
H25 C23 2.6100 . no
H25 H13B 2.5700 . no
H25 H23a 2.1900 . no
H25 C27 3.0600 2_645 no
H25 H27 2.5000 2_645 no
H27 C25 2.9600 2_655 no
H27 H25 2.5000 2_655 no
H28 H23a 2.5900 1_565 no
H28 O2w 2.9200 2_656 no
H28 H3w 2.2600 2_656 no
H29 H22 2.4400 . no
H29 O8 2.8200 2_656 no
H29 C6 3.0200 2_656 no
H22 H29 2.4400 . no
H22 O8 2.8500 2_656 no
H23a C25 2.7900 . no
H23a H25 2.1900 . no
H23a H28 2.5900 1_545 no
H23a O2w 2.7400 2_646 no
H23a H3w 2.1100 2_646 no
H23b H21c 2.3300 . no
H23b C4 3.0400 2_646 no
H23c C25 3.0500 . no

loop_
_geom_hbond_atom_site_label_D
_geom_hbond_atom_site_label_H
_geom_hbond_atom_site_label_A
_geom_hbond_distance_DH
_geom_hbond_distance_HA
_geom_hbond_distance_DA
_geom_hbond_angle_DHA
_geom_hbond_site_symmetry_A
_geom_hbond_publ_flag
N11 H11a O2 0.9100 1.9700 2.795(15) 150.00 1_545 yes
N11 H11b O6 0.9100 1.9300 2.782(15) 156.00 2_546 yes
N11 H11c O3 0.9100 1.9700 2.843(16) 160.00 . yes
N21 H21b O8 0.9100 1.8400 2.711(14) 161.00 2_656 yes
N21 H21a O4 0.9100 1.9400 2.788(15) 155.00 . yes
N21 H21c O5 0.9100 1.9400 2.838(14) 167.00 2_646 yes
O1w H2w O6 0.8800 1.9200 2.794(13) 178.00 2_546 yes
O1w H1w O8 0.8700 2.0000 2.807(14) 154.00 2_556 yes
O2w H4w O2 0.8800 1.9300 2.748(13) 155.00 2_646 yes
C15 H15 O2 0.9500 2.5400 3.359(18) 144.00 1_545 yes

loop_
_geom_torsion_atom_site_label_1
_geom_torsion_atom_site_label_2
_geom_torsion_atom_site_label_3
_geom_torsion_atom_site_label_4
_geom_torsion
_geom_torsion_publ_flag
O3 Cu1 O1 C1 -24.0(12) no
O5 Cu1 O1 C1 156.7(12) no
O1w Cu1 O1 C1 -111.3(11) no
O2w Cu1 O1 C1 68.8(11) no
O1 Cu1 O3 C3 31.5(12) no
O7 Cu1 O3 C3 -149.4(12) no
O1w Cu1 O3 C3 122.9(12) no
O2w Cu1 O3 C3 -57.9(12) no
O1 Cu1 O5 C4 151.2(12) no
O7 Cu1 O5 C4 -28.0(12) no
O1w Cu1 O5 C4 59.8(12) no
O2w Cu1 O5 C4 -119.4(12) no
O3 Cu1 O7 C6 -156.9(12) no
O5 Cu1 O7 C6 22.5(12) no
O1w Cu1 O7 C6 -69.5(12) no
O2w Cu1 O7 C6 110.5(12) no
Cu1 O1 C1 O2 179.7(10) no
Cu1 O1 C1 C2 -3(2) no
Cu1 O3 C3 O4 168.1(11) no
Cu1 O3 C3 C2 -10(2) no
Cu1 O5 C4 O6 -170.7(11) no
Cu1 O5 C4 C5 7(2) no
Cu1 O7 C6 O8 -177.8(11) no
Cu1 O7 C6 C5 4(2) no
O1 C1 C2 C3 36(2) no
O2 C1 C2 C3 -146.8(14) no
C1 C2 C3 O3 -28(2) no
C1 C2 C3 O4 154.0(14) no
O5 C4 C5 C6 28(2) no
O6 C4 C5 C6 -153.9(15) no
C4 C5 C6 O7 -34(2) no
C4 C5 C6 O8 147.5(14) no
C19 C14 C15 C16 3(2) no
C12 C14 C15 C16 174.5(13) no
C15 C14 C19 C18 -3(2) no
C12 C14 C19 C18 -175.3(11) no
C15 C14 C12 N11 -61.2(16) no
C15 C14 C12 C13 61.7(17) no
C19 C14 C12 N11 111.3(13) no
C19 C14 C12 C13 -125.9(12) no
C14 C15 C16 C17 -1(2) no
C15 C16 C17 C18 0(2) no
C16 C17 C18 C19 -0.6(19) no
C17 C18 C19 C14 2.0(18) no
C29 C24 C25 C26 -7(2) no
C22 C24 C25 C26 175.1(15) no
C25 C24 C29 C28 7(2) no
C22 C24 C29 C28 -175.2(13) no
C25 C24 C22 N21 -98.8(16) no
C25 C24 C22 C23 26(2) no
C29 C24 C22 N21 83.7(15) no
C29 C24 C22 C23 -151.9(13) no
C24 C25 C26 C27 3(3) no
C25 C26 C27 C28 1(2) no
C26 C27 C28 C29 -1(2) no
C27 C28 C29 C24 -4(2) no
